data_7229526
loop_
_publ_author_name
'Zhou, Yibin'
'Qian, Lebin'
'Liu, Miaochang'
'Wu, Ge'
'Gao, Wenxia'
'Ding, Jinchang'
'Huang, Xiaobo'
'Wu, Huayue'

_publ_section_title
;
 The influence of different N-substituted groups on the mechanochromic
 properties of 1,4-dihydropyridine derivatives with simple structures
;
_journal_issue 81
_journal_name_full 'RSC Advances'
_journal_page_first 51444
_journal_paper_doi 10.1039/C7RA09515E
_journal_volume 7
_journal_year 2017
_chemical_formula_sum 'C22 H25 N O2'
_chemical_formula_weight 335.43
_chemical_name_systematic
; 
 ? 
;
_space_group_crystal_system triclinic
_space_group_IT_number 2
_space_group_name_Hall '-P 1'
_space_group_name_H-M_alt 'P -1'
_symmetry_space_group_name_Hall '-P 1'
_symmetry_space_group_name_H-M 'P -1'
_atom_sites_solution_hydrogens geom
_audit_creation_method SHELXL-2013
_audit_update_record
;
2017-08-15 deposited with the CCDC.
2017-10-31 downloaded from the CCDC.
;
_cell_angle_alpha 83.1427(10)
_cell_angle_beta 77.2334(10)
_cell_angle_gamma 75.0473(11)
_cell_formula_units_Z 2
_cell_length_a 8.6562(3)
_cell_length_b 9.3060(3)
_cell_length_c 12.0490(4)
_cell_measurement_reflns_used 9964
_cell_measurement_temperature 293(2)
_cell_measurement_theta_max 54.750
_cell_measurement_theta_min 4.540
_cell_volume 912.55(5)
_computing_cell_refinement 'Bruker SAINT'
_computing_data_collection 'Bruker APEX2'
_computing_data_reduction 'Bruker SAINT'
_computing_molecular_graphics 'Bruker SHELXTL'
_computing_publication_material 'Bruker SHELXTL'
_computing_structure_refinement 'SHELXL-2013 (Sheldrick, 2013)'
_computing_structure_solution 'SHELXS-97 (Sheldrick 2008)'
_diffrn_ambient_temperature 293(2)
_diffrn_measured_fraction_theta_full 0.965
_diffrn_measured_fraction_theta_max 0.993
_diffrn_measurement_device_type 'Bruker APEX-II CCD'
_diffrn_measurement_method '\f and \w scans'
_diffrn_radiation_type MoK\a
_diffrn_radiation_wavelength 0.71073
_diffrn_reflns_av_R_equivalents 0.0366
_diffrn_reflns_av_unetI/netI 0.0207
_diffrn_reflns_Laue_measured_fraction_full 0.965
_diffrn_reflns_Laue_measured_fraction_max 0.993
_diffrn_reflns_limit_h_max 10
_diffrn_reflns_limit_h_min -10
_diffrn_reflns_limit_k_max 11
_diffrn_reflns_limit_k_min -11
_diffrn_reflns_limit_l_max 14
_diffrn_reflns_limit_l_min -14
_diffrn_reflns_number 23873
_diffrn_reflns_point_group_measured_fraction_full 0.965
_diffrn_reflns_point_group_measured_fraction_max 0.993
_diffrn_reflns_theta_full 25.242
_diffrn_reflns_theta_max 24.999
_diffrn_reflns_theta_min 2.270
_exptl_absorpt_coefficient_mu 0.077
_exptl_absorpt_correction_T_max 0.7456
_exptl_absorpt_correction_T_min 0.6865
_exptl_absorpt_correction_type multi-scan
_exptl_absorpt_process_details sadabs
_exptl_crystal_colour colorless
_exptl_crystal_density_diffrn 1.221
_exptl_crystal_description prismatic
_exptl_crystal_F_000 360
_exptl_crystal_size_max 0.180
_exptl_crystal_size_mid 0.140
_exptl_crystal_size_min 0.120
_refine_diff_density_max 0.818
_refine_diff_density_min -0.394
_refine_diff_density_rms 0.047
_refine_ls_extinction_expression Fc^*^=kFc[1+0.001xFc^2^\l^3^/sin(2\q)]^-1/4^
_refine_ls_extinction_method SHELXL
_refine_ls_goodness_of_fit_ref 1.052
_refine_ls_hydrogen_treatment constr
_refine_ls_matrix_type full
_refine_ls_number_parameters 231
_refine_ls_number_reflns 3190
_refine_ls_number_restraints 0
_refine_ls_restrained_S_all 1.052
_refine_ls_R_factor_all 0.0888
_refine_ls_R_factor_gt 0.0776
_refine_ls_shift/su_max 0.000
_refine_ls_shift/su_mean 0.000
_refine_ls_structure_factor_coef Fsqd
_refine_ls_weighting_details 'w=1/[\s^2^(Fo^2^)+(0.1241P)^2^+0.5287P] where P=(Fo^2^+2Fc^2^)/3'
_refine_ls_weighting_scheme calc
_refine_ls_wR_factor_gt 0.2184
_refine_ls_wR_factor_ref 0.2333
_reflns_Friedel_coverage 0.000
_reflns_number_gt 2648
_reflns_number_total 3190
_reflns_threshold_expression 'I > 2\s(I)'
_cod_data_source_file c7ra09515e2.cif
_cod_data_source_block mo_d8v17061_0m
_cod_database_code 7229526
_shelx_space_group_comment
; 
The symmetry employed for this shelxl refinement is uniquely defined 
by the following loop, which should always be used as a source of 
symmetry information in preference to the above space-group names. 
They are only intended as comments. 
;
_shelx_estimated_absorpt_t_min 0.986
_shelx_estimated_absorpt_t_max 0.991
_shelxl_version_number 2013-4

loop_
_space_group_symop_operation_xyz
'x, y, z'
'-x, -y, -z'

loop_
_atom_site_label
_atom_site_type_symbol
_atom_site_fract_x
_atom_site_fract_y
_atom_site_fract_z
_atom_site_U_iso_or_equiv
_atom_site_adp_type
_atom_site_occupancy
_atom_site_site_symmetry_order
_atom_site_calc_flag
_atom_site_refinement_flags_posn
_atom_site_refinement_flags_adp
N1 N 0.3254(2) 0.6579(2) 0.47077(18) 0.0492(6) Uani 1 1 d . .
O1 O 0.7647(3) 0.7874(5) 0.6238(2) 0.1216(13) Uani 1 1 d . .
O2 O 0.3187(3) 0.6901(4) 0.8962(2) 0.1148(12) Uani 1 1 d . .
C1 C 0.6780(4) 0.7862(4) 0.7194(2) 0.0683(8) Uani 1 1 d . .
C2 C 0.7398(6) 0.8308(4) 0.8145(3) 0.0894(12) Uani 1 1 d . .
H2A H 0.6835 0.9328 0.8306 0.107 Uiso 1 1 calc R U
H2B H 0.8551 0.8273 0.7894 0.107 Uiso 1 1 calc R U
C3 C 0.7158(4) 0.7311(3) 0.9237(2) 0.0653(8) Uani 1 1 d . .
C4 C 0.5399(5) 0.7269(5) 0.9561(3) 0.0900(11) Uani 1 1 d . .
H4A H 0.4803 0.8172 0.9936 0.108 Uiso 1 1 calc R U
H4B H 0.5308 0.6438 1.0119 0.108 Uiso 1 1 calc R U
C5 C 0.4557(4) 0.7130(4) 0.8626(3) 0.0731(9) Uani 1 1 d . .
C6 C 0.5276(3) 0.7383(3) 0.7435(2) 0.0504(6) Uani 1 1 d . .
C7 C 0.4557(3) 0.7147(2) 0.6528(2) 0.0455(6) Uani 1 1 d . .
C8 C 0.3305(3) 0.6368(3) 0.6685(2) 0.0513(7) Uani 1 1 d . .
H8 H 0.2880 0.6043 0.7422 0.062 Uiso 1 1 calc R U
C9 C 0.2696(3) 0.6075(3) 0.5808(2) 0.0522(7) Uani 1 1 d . .
C10 C 0.1422(3) 0.5189(4) 0.6029(3) 0.0701(8) Uani 1 1 d . .
H10A H 0.1177 0.4903 0.6829 0.105 Uiso 1 1 calc R U
H10B H 0.1824 0.4312 0.5606 0.105 Uiso 1 1 calc R U
H10C H 0.0451 0.5785 0.5795 0.105 Uiso 1 1 calc R U
C11 C 0.5039(3) 0.7663(3) 0.5382(2) 0.0485(6) Uani 1 1 d . .
H11 H 0.5830 0.8212 0.5217 0.058 Uiso 1 1 calc R U
C12 C 0.4411(3) 0.7402(3) 0.4509(2) 0.0494(6) Uani 1 1 d . .
C13 C 0.4980(4) 0.7975(4) 0.3318(2) 0.0692(8) Uani 1 1 d . .
H13A H 0.5789 0.8516 0.3310 0.104 Uiso 1 1 calc R U
H13B H 0.4072 0.8626 0.3037 0.104 Uiso 1 1 calc R U
H13C H 0.5444 0.7153 0.2841 0.104 Uiso 1 1 calc R U
C14 C 0.2648(3) 0.6239(3) 0.3735(2) 0.0557(7) Uani 1 1 d . .
H14A H 0.2151 0.5400 0.3969 0.067 Uiso 1 1 calc R U
H14B H 0.3570 0.5940 0.3118 0.067 Uiso 1 1 calc R U
C15 C 0.1420(3) 0.7522(3) 0.3292(2) 0.0492(6) Uani 1 1 d . .
C16 C 0.1496(4) 0.7769(3) 0.2125(2) 0.0606(7) Uani 1 1 d . .
H16 H 0.2332 0.7180 0.1628 0.073 Uiso 1 1 calc R U
C17 C 0.0343(4) 0.8880(4) 0.1696(3) 0.0739(9) Uani 1 1 d . .
H17 H 0.0404 0.9034 0.0912 0.089 Uiso 1 1 calc R U
C18 C -0.0891(4) 0.9759(4) 0.2416(3) 0.0780(10) Uani 1 1 d . .
H18 H -0.1672 1.0504 0.2126 0.094 Uiso 1 1 calc R U
C19 C -0.0964(4) 0.9532(3) 0.3561(3) 0.0716(9) Uani 1 1 d . .
H19 H -0.1799 1.0134 0.4050 0.086 Uiso 1 1 calc R U
C20 C 0.0177(3) 0.8428(3) 0.4011(3) 0.0585(7) Uani 1 1 d . .
H20 H 0.0109 0.8293 0.4796 0.070 Uiso 1 1 calc R U
C21 C 0.8227(5) 0.5761(5) 0.8976(4) 0.0958(12) Uani 1 1 d . .
H21A H 0.8045 0.5080 0.9628 0.144 Uiso 1 1 calc R U
H21B H 0.9354 0.5799 0.8800 0.144 Uiso 1 1 calc R U
H21C H 0.7955 0.5429 0.8335 0.144 Uiso 1 1 calc R U
C22 C 0.7739(7) 0.7851(6) 1.0178(4) 0.1177(16) Uani 1 1 d . .
H22A H 0.7085 0.8827 1.0362 0.176 Uiso 1 1 calc R U
H22B H 0.8860 0.7892 0.9924 0.176 Uiso 1 1 calc R U
H22C H 0.7640 0.7175 1.0843 0.176 Uiso 1 1 calc R U

loop_
_atom_site_aniso_label
_atom_site_aniso_U_11
_atom_site_aniso_U_22
_atom_site_aniso_U_33
_atom_site_aniso_U_23
_atom_site_aniso_U_13
_atom_site_aniso_U_12
N1 0.0378(10) 0.0456(11) 0.0625(13) -0.0016(9) -0.0161(9) -0.0027(8)
O1 0.0843(17) 0.250(4) 0.0580(14) 0.0108(17) -0.0151(12) -0.097(2)
O2 0.0873(18) 0.202(3) 0.0652(15) 0.0188(17) -0.0101(13) -0.070(2)
C1 0.0750(19) 0.087(2) 0.0531(16) 0.0076(14) -0.0176(14) -0.0384(16)
C2 0.127(3) 0.091(2) 0.077(2) 0.0125(18) -0.042(2) -0.062(2)
C3 0.088(2) 0.0630(17) 0.0547(16) -0.0009(12) -0.0263(14) -0.0275(15)
C4 0.086(2) 0.128(3) 0.0527(17) -0.0051(18) -0.0112(16) -0.022(2)
C5 0.0606(17) 0.100(2) 0.0582(17) 0.0111(15) -0.0124(13) -0.0251(16)
C6 0.0471(13) 0.0498(14) 0.0511(14) 0.0025(10) -0.0109(11) -0.0078(10)
C7 0.0371(11) 0.0395(12) 0.0550(14) 0.0042(10) -0.0104(10) -0.0026(9)
C8 0.0387(12) 0.0503(14) 0.0599(15) 0.0066(11) -0.0086(11) -0.0075(10)
C9 0.0348(12) 0.0467(13) 0.0705(16) 0.0013(11) -0.0108(11) -0.0037(10)
C10 0.0500(15) 0.0745(19) 0.090(2) -0.0005(16) -0.0129(14) -0.0246(14)
C11 0.0392(12) 0.0488(13) 0.0568(14) 0.0056(10) -0.0131(10) -0.0103(10)
C12 0.0392(12) 0.0473(13) 0.0583(15) 0.0038(10) -0.0137(10) -0.0044(10)
C13 0.0687(18) 0.085(2) 0.0578(16) 0.0116(14) -0.0211(14) -0.0263(16)
C14 0.0509(14) 0.0478(14) 0.0696(17) -0.0112(12) -0.0208(12) -0.0030(11)
C15 0.0425(12) 0.0465(13) 0.0632(15) -0.0081(11) -0.0193(11) -0.0093(10)
C16 0.0644(16) 0.0595(16) 0.0658(17) -0.0117(12) -0.0224(13) -0.0174(13)
C17 0.091(2) 0.072(2) 0.0755(19) 0.0059(16) -0.0477(18) -0.0286(18)
C18 0.070(2) 0.0631(18) 0.112(3) 0.0098(18) -0.0541(19) -0.0120(15)
C19 0.0525(16) 0.0570(17) 0.101(3) -0.0096(16) -0.0236(16) 0.0029(13)
C20 0.0502(14) 0.0566(15) 0.0669(16) -0.0087(12) -0.0166(12) -0.0031(12)
C21 0.104(3) 0.094(3) 0.093(3) 0.001(2) -0.044(2) -0.012(2)
C22 0.162(4) 0.138(4) 0.078(3) -0.015(2) -0.055(3) -0.050(3)

loop_
_atom_type_symbol
_atom_type_description
_atom_type_scat_dispersion_real
_atom_type_scat_dispersion_imag
_atom_type_scat_source
C C 0.0033 0.0016 'International Tables Vol C Tables 4.2.6.8 and 6.1.1.4'
H H 0.0000 0.0000 'International Tables Vol C Tables 4.2.6.8 and 6.1.1.4'
N N 0.0061 0.0033 'International Tables Vol C Tables 4.2.6.8 and 6.1.1.4'
O O 0.0106 0.0060 'International Tables Vol C Tables 4.2.6.8 and 6.1.1.4'

loop_
_geom_angle_atom_site_label_1
_geom_angle_atom_site_label_2
_geom_angle_atom_site_label_3
_geom_angle
C12 N1 C9 119.1(2)
C12 N1 C14 119.4(2)
C9 N1 C14 121.4(2)
O1 C1 C6 123.0(3)
O1 C1 C2 116.8(3)
C6 C1 C2 120.1(3)
C1 C2 C3 113.2(3)
C1 C2 H2A 108.9
C3 C2 H2A 108.9
C1 C2 H2B 108.9
C3 C2 H2B 108.9
H2A C2 H2B 107.8
C4 C3 C22 112.4(3)
C4 C3 C2 108.5(3)
C22 C3 C2 110.8(3)
C4 C3 C21 110.5(3)
C22 C3 C21 107.6(3)
C2 C3 C21 107.0(3)
C3 C4 C5 117.8(3)
C3 C4 H4A 107.9
C5 C4 H4A 107.9
C3 C4 H4B 107.9
C5 C4 H4B 107.9
H4A C4 H4B 107.2
O2 C5 C6 123.9(3)
O2 C5 C4 114.6(3)
C6 C5 C4 121.3(3)
C7 C6 C1 120.8(2)
C7 C6 C5 122.3(2)
C1 C6 C5 116.9(2)
C11 C7 C8 113.3(2)
C11 C7 C6 123.0(2)
C8 C7 C6 123.7(2)
C9 C8 C7 123.2(2)
C9 C8 H8 118.4
C7 C8 H8 118.4
C8 C9 N1 120.3(2)
C8 C9 C10 120.4(3)
N1 C9 C10 119.3(2)
C9 C10 H10A 109.5
C9 C10 H10B 109.5
H10A C10 H10B 109.5
C9 C10 H10C 109.5
H10A C10 H10C 109.5
H10B C10 H10C 109.5
C12 C11 C7 123.6(2)
C12 C11 H11 118.2
C7 C11 H11 118.2
C11 C12 N1 120.3(2)
C11 C12 C13 120.8(2)
N1 C12 C13 118.9(2)
C12 C13 H13A 109.5
C12 C13 H13B 109.5
H13A C13 H13B 109.5
C12 C13 H13C 109.5
H13A C13 H13C 109.5
H13B C13 H13C 109.5
N1 C14 C15 114.3(2)
N1 C14 H14A 108.7
C15 C14 H14A 108.7
N1 C14 H14B 108.7
C15 C14 H14B 108.7
H14A C14 H14B 107.6
C20 C15 C16 118.5(2)
C20 C15 C14 122.3(2)
C16 C15 C14 119.1(2)
C17 C16 C15 120.6(3)
C17 C16 H16 119.7
C15 C16 H16 119.7
C18 C17 C16 120.4(3)
C18 C17 H17 119.8
C16 C17 H17 119.8
C19 C18 C17 119.4(3)
C19 C18 H18 120.3
C17 C18 H18 120.3
C18 C19 C20 121.3(3)
C18 C19 H19 119.3
C20 C19 H19 119.3
C19 C20 C15 119.8(3)
C19 C20 H20 120.1
C15 C20 H20 120.1
C3 C21 H21A 109.5
C3 C21 H21B 109.5
H21A C21 H21B 109.5
C3 C21 H21C 109.5
H21A C21 H21C 109.5
H21B C21 H21C 109.5
C3 C22 H22A 109.5
C3 C22 H22B 109.5
H22A C22 H22B 109.5
C3 C22 H22C 109.5
H22A C22 H22C 109.5
H22B C22 H22C 109.5

loop_
_geom_bond_atom_site_label_1
_geom_bond_atom_site_label_2
_geom_bond_distance
N1 C12 1.376(3)
N1 C9 1.377(3)
N1 C14 1.481(3)
O1 C1 1.228(4)
O2 C5 1.230(4)
C1 C6 1.442(4)
C1 C2 1.507(4)
C2 C3 1.524(4)
C2 H2A 0.9700
C2 H2B 0.9700
C3 C4 1.496(5)
C3 C22 1.519(4)
C3 C21 1.526(5)
C4 C5 1.504(5)
C4 H4A 0.9700
C4 H4B 0.9700
C5 C6 1.450(4)
C6 C7 1.436(4)
C7 C11 1.415(3)
C7 C8 1.420(3)
C8 C9 1.363(4)
C8 H8 0.9300
C9 C10 1.501(4)
C10 H10A 0.9600
C10 H10B 0.9600
C10 H10C 0.9600
C11 C12 1.358(3)
C11 H11 0.9300
C12 C13 1.492(4)
C13 H13A 0.9600
C13 H13B 0.9600
C13 H13C 0.9600
C14 C15 1.511(3)
C14 H14A 0.9700
C14 H14B 0.9700
C15 C20 1.384(4)
C15 C16 1.388(4)
C16 C17 1.379(4)
C16 H16 0.9300
C17 C18 1.368(5)
C17 H17 0.9300
C18 C19 1.360(5)
C18 H18 0.9300
C19 C20 1.381(4)
C19 H19 0.9300
C20 H20 0.9300
C21 H21A 0.9600
C21 H21B 0.9600
C21 H21C 0.9600
C22 H22A 0.9600
C22 H22B 0.9600
C22 H22C 0.9600

loop_
_geom_hbond_atom_site_label_D
_geom_hbond_atom_site_label_H
_geom_hbond_atom_site_label_A
_geom_hbond_distance_DH
_geom_hbond_distance_HA
_geom_hbond_distance_DA
_geom_hbond_angle_DHA
C11 H11 O1 0.93 2.14 2.739(3) 120.9
C8 H8 O2 0.93 2.20 2.821(4) 123.6
C8 H8 O2 0.93 2.20 2.821(4) 123.6
C11 H11 O1 0.93 2.14 2.739(3) 120.9

loop_
_geom_torsion_atom_site_label_1
_geom_torsion_atom_site_label_2
_geom_torsion_atom_site_label_3
_geom_torsion_atom_site_label_4
_geom_torsion
O1 C1 C2 C3 -137.3(4)
C6 C1 C2 C3 39.8(5)
C1 C2 C3 C4 -53.8(4)
C1 C2 C3 C22 -177.7(4)
C1 C2 C3 C21 65.3(4)
C22 C3 C4 C5 165.1(4)
C2 C3 C4 C5 42.2(5)
C21 C3 C4 C5 -74.7(4)
C3 C4 C5 O2 170.8(4)
C3 C4 C5 C6 -14.5(5)
O1 C1 C6 C7 -11.4(5)
C2 C1 C6 C7 171.6(3)
O1 C1 C6 C5 167.4(4)
C2 C1 C6 C5 -9.6(4)
O2 C5 C6 C7 -10.6(5)
C4 C5 C6 C7 175.2(3)
O2 C5 C6 C1 170.6(4)
C4 C5 C6 C1 -3.7(5)
C1 C6 C7 C11 -14.3(4)
C5 C6 C7 C11 166.9(3)
C1 C6 C7 C8 165.3(2)
C5 C6 C7 C8 -13.5(4)
C11 C7 C8 C9 3.5(3)
C6 C7 C8 C9 -176.1(2)
C7 C8 C9 N1 -2.1(4)
C7 C8 C9 C10 177.4(2)
C12 N1 C9 C8 -1.1(3)
C14 N1 C9 C8 178.2(2)
C12 N1 C9 C10 179.4(2)
C14 N1 C9 C10 -1.3(3)
C8 C7 C11 C12 -2.1(3)
C6 C7 C11 C12 177.6(2)
C7 C11 C12 N1 -0.9(4)
C7 C11 C12 C13 -179.8(2)
C9 N1 C12 C11 2.5(3)
C14 N1 C12 C11 -176.8(2)
C9 N1 C12 C13 -178.6(2)
C14 N1 C12 C13 2.1(3)
C12 N1 C14 C15 -77.7(3)
C9 N1 C14 C15 103.0(3)
N1 C14 C15 C20 -42.3(3)
N1 C14 C15 C16 140.3(2)
C20 C15 C16 C17 -0.9(4)
C14 C15 C16 C17 176.6(2)
C15 C16 C17 C18 0.2(5)
C16 C17 C18 C19 0.4(5)
C17 C18 C19 C20 -0.4(5)
C18 C19 C20 C15 -0.3(5)
C16 C15 C20 C19 0.9(4)
C14 C15 C20 C19 -176.4(2)
